data_1566407
loop_
_publ_author_name
'Yamane, Daiki'
'Onitsuka, Satsuki'
'Re, Suyong'
'Isogai, Hikaru'
'Hamada, Rui'
'Hiramoto, Tadanari'
'Kawanishi, Eiji'
'Mizuguchi, Kenji'
'Shindo, Naoya'
'Ojida, Akio'

_publ_section_title
;
 Selective covalent targeting of SARS-CoV-2 main protease by enantiopure
 chlorofluoroacetamide.
;
_journal_issue 10
_journal_name_full 'Chemical science'
_journal_page_first 3027
_journal_page_last 3034
_journal_paper_doi 10.1039/d1sc06596c
_journal_volume 13
_journal_year 2022
_chemical_formula_moiety 'C22 H18 Cl F7 N4 O2 S'
_chemical_formula_sum 'C22 H18 Cl F7 N4 O2 S'
_chemical_formula_weight 570.921
_space_group_crystal_system monoclinic
_space_group_IT_number 14
_space_group_name_Hall '-P 2yn'
_space_group_name_H-M_alt 'P 1 21/n 1'
_symmetry_Int_Tables_number 14
_atom_sites_solution_primary dual
_audit_creation_date 2021-08-23
_audit_creation_method
;
Olex2 1.5
(compiled 2021.07.19 svn.r715e62df for OlexSys, GUI svn.r6383)
;
_audit_update_record
;
2021-11-26 deposited with the CCDC.	2022-02-15 downloaded from the CCDC.
;
_cell_angle_alpha 90
_cell_angle_beta 93.634(4)
_cell_angle_gamma 90
_cell_formula_units_Z 16
_cell_length_a 9.4276(3)
_cell_length_b 19.5575(5)
_cell_length_c 50.822(2)
_cell_measurement_reflns_used 8328
_cell_measurement_temperature 100
_cell_measurement_theta_max 27.4960
_cell_measurement_theta_min 2.2120
_cell_volume 9351.7(5)
_computing_cell_refinement 'CrysAlisPro 1.171.40.67a (Rigaku OD, 2019)'
_computing_data_collection 'CrysAlisPro 1.171.40.67a (Rigaku OD, 2019)'
_computing_data_reduction 'CrysAlisPro 1.171.40.67a (Rigaku OD, 2019)'
_computing_molecular_graphics 'Olex2 1.5 (Dolomanov et al., 2009)'
_computing_publication_material 'Olex2 1.5 (Dolomanov et al., 2009)'
_computing_structure_refinement 'olex2.refine 1.5 (Bourhis et al., 2015)'
_computing_structure_solution 'SHELXT 2018/2 (Sheldrick, 2018)'
_diffrn_ambient_temperature 100
_diffrn_detector 'Rigaku HyPix-6000 area detector'
_diffrn_detector_area_resol_mean 10.0
_diffrn_detector_type 'HPC area detector'
_diffrn_measured_fraction_theta_full 0.9943
_diffrn_measured_fraction_theta_max 0.9130
_diffrn_measurement_details
;
List of Runs (angles in degrees, time in seconds):

  # Type    Start    End  Width  t~exp~   \w     \q     \k     \f   Frames
#--------------------------------------------------------------------------
  1  \w   -117.00  61.00   0.20   24.00    --  -27.60  45.00 158.05  890
  2  \w   -117.00  61.00   0.20   24.00    --  -27.60  45.00 -19.57  890
  3  \w   -117.00  37.00   0.20   24.00    --  -27.60  45.00 120.00  770
  4  \w   -117.00 -91.00   0.20   24.00    --  -27.60  45.00 179.54  130
  5  \w     28.00  60.00   0.20   24.00    --  -27.60  45.00 179.54  160
;
_diffrn_measurement_device 'three-circle diffractometer'
_diffrn_measurement_device_type 'Rigaku AFC HyPix-6000'
_diffrn_measurement_method '\w scans'
_diffrn_orient_matrix_type 'CrysAlisPro convention (1999,Acta A55,543-557)'
_diffrn_orient_matrix_UB_11 -0.0007984000
_diffrn_orient_matrix_UB_12 -0.0013861000
_diffrn_orient_matrix_UB_13 -0.0139641000
_diffrn_orient_matrix_UB_21 0.0031633000
_diffrn_orient_matrix_UB_22 0.0361984000
_diffrn_orient_matrix_UB_23 -0.0004781000
_diffrn_orient_matrix_UB_31 0.0752981000
_diffrn_orient_matrix_UB_32 -0.0014915000
_diffrn_orient_matrix_UB_33 0.0007534000
_diffrn_radiation_monochromator 'multi-layer mirror optics'
_diffrn_radiation_probe x-ray
_diffrn_radiation_type 'Mo K\a'
_diffrn_radiation_wavelength 0.71073
_diffrn_reflns_av_R_equivalents 0.0717
_diffrn_reflns_av_unetI/netI 0.0736
_diffrn_reflns_Laue_measured_fraction_full 0.9943
_diffrn_reflns_Laue_measured_fraction_max 0.9130
_diffrn_reflns_limit_h_max 12
_diffrn_reflns_limit_h_min -12
_diffrn_reflns_limit_k_max 27
_diffrn_reflns_limit_k_min -26
_diffrn_reflns_limit_l_max 69
_diffrn_reflns_limit_l_min -69
_diffrn_reflns_number 93272
_diffrn_reflns_point_group_measured_fraction_full 0.9943
_diffrn_reflns_point_group_measured_fraction_max 0.9130
_diffrn_reflns_theta_full 25.2417
_diffrn_reflns_theta_max 29.76
_diffrn_reflns_theta_min 1.91
_diffrn_source 'rotating anode X-ray generator'
_diffrn_source_type FR-E+
_exptl_absorpt_coefficient_mu 0.338
_exptl_absorpt_correction_T_max 1.000
_exptl_absorpt_correction_T_min 0.887
_exptl_absorpt_correction_type gaussian
_exptl_absorpt_process_details
;
CrysAlisPro 1.171.40.67a (Rigaku Oxford Diffraction, 2019)
Numerical absorption correction based on gaussian integration over
			a multifaceted crystal model
Empirical absorption correction using spherical harmonics,
 implemented in SCALE3 ABSPACK scaling algorithm.
;
_exptl_crystal_colour colourless
_exptl_crystal_colour_primary colourless
_exptl_crystal_density_diffrn 1.622
_exptl_crystal_description plate
_exptl_crystal_F_000 4647.665
_exptl_crystal_size_max 0.333
_exptl_crystal_size_mid 0.086
_exptl_crystal_size_min 0.026
_refine_diff_density_max 2.8205
_refine_diff_density_min -1.1778
_refine_diff_density_rms 0.2580
_refine_ls_d_res_high 0.7159
_refine_ls_d_res_low 10.6394
_refine_ls_goodness_of_fit_ref 1.1828
_refine_ls_hydrogen_treatment constr
_refine_ls_matrix_type full
_refine_ls_number_constraints 141
_refine_ls_number_parameters 1361
_refine_ls_number_reflns 24343
_refine_ls_number_restraints 48
_refine_ls_restrained_S_all 1.1815
_refine_ls_R_factor_all 0.1739
_refine_ls_R_factor_gt 0.1375
_refine_ls_shift/su_max 0.0010
_refine_ls_shift/su_mean 0.0001
_refine_ls_structure_factor_coef Fsqd
_refine_ls_weighting_details 'w=1/[\s^2^(Fo^2^)+(0.1131P)^2^+76.7149P] where P=(Fo^2^+2Fc^2^)/3'
_refine_ls_weighting_scheme calc
_refine_ls_wR_factor_gt 0.3251
_refine_ls_wR_factor_ref 0.3445
_reflns_Friedel_coverage 0.0
_reflns_limit_h_max 12
_reflns_limit_h_min -12
_reflns_limit_k_max 27
_reflns_limit_k_min 0
_reflns_limit_l_max 69
_reflns_limit_l_min -11
_reflns_number_gt 17675
_reflns_number_total 24343
_reflns_threshold_expression I>=2u(I)
_cod_data_source_file d1sc06596c2.cif
_cod_data_source_block NS-15-060B-5
_cod_depositor_comments 'Adding full bibliography for 1566406--1566407.cif.'
_cod_original_cell_volume 9351.7(6)
_cod_original_sg_symbol_Hall '-P 2ybc (x-z,y,z)'
_cod_database_code 1566407
_chemical_oxdiff_formula 'C11 H10 N O'
_chemical_oxdiff_usercomment 100K
_olex2_refinement_description
;
1. Fixed Uiso
 At 1.2 times of:
  All C(H) groups, All C(H,H) groups, All N(H) groups
2. Restrained distances
 F117-C115 \\sim C115-F1
 with sigma of 0.02
 F43-C41 \\sim C41-F43B
 with sigma of 0.02
 F1-C113 \\sim C113-F117
 with sigma of 0.02
 Cl11-C113 \\sim C113-Cl1
 with sigma of 0.02
 F1-C115 \\sim C115-F117
 with sigma of 0.02
 Cl11-C115 \\sim C115-Cl1
 with sigma of 0.02
3. Rigid body (RIGU) restrains
 Cl1, C115, F1
 with sigma for 1-2 distances of 0.004 and sigma for 1-3 distances of 0.004
 Cl11, C71, C115, F117
 with sigma for 1-2 distances of 0.004 and sigma for 1-3 distances of 0.004
 F43, C41, Cl42
 with sigma for 1-2 distances of 0.004 and sigma for 1-3 distances of 0.004
 C41, F43B, Cl42
 with sigma for 1-2 distances of 0.004 and sigma for 1-3 distances of 0.004
4. Others
 Sof(H41a)=Sof(H11a)=Sof(Cl1)=Sof(F1)=Sof(F43B)=1-FVAR(1)
 Sof(Cl11)=Sof(F43)=Sof(F117)=Sof(H41)=Sof(H115)=FVAR(1)
5.a Ternary CH refined with riding coordinates:
 C93(H93), C130(H130), C78(H78), C56(H56), C19(H19), C41(H41), C41(H41a),
 C4(H4), C115(H115), C115(H11a)
5.b Secondary CH2 refined with riding coordinates:
 C103(H10a,H10b), C140(H14a,H14b), C66(H66a,H66b), C29(H29a,H29b), C104(H10c,
 H10d), C30(H30a,H30b), C141(H14c,H14d), C67(H67a,H67b)
5.c Aromatic/amide H refined with riding coordinates:
 N102(H102), N139(H139), N28(H28), N65(H65), C95(H95), C136(H136), C119(H119),
 C134(H134), C120(H120), C83(H83), C122(H122), C97(H97), C82(H82), C99(H99),
 C86(H86), C132(H132), C123(H123), C106(H106), C85(H85), C58(H58), C143(H143),
 C48(H48), C11(H11), C46(H46), C9(H9), C62(H62), C72(H72), C21(H21), C49(H49),
 C12(H12), C45(H45), C25(H25), C8(H8), C69(H69), C23(H23), C60(H60), C71(H71),
 C34(H34), C35(H35), C32(H32), C147(H147), C73(H73), C110(H110), C145(H145),
 C36(H36), C108(H108), C146(H146), C109(H109)
;
_smtbx_masks_void_probe_radius 1.2
_smtbx_masks_void_truncation_radius 1.2
_olex2_submission_special_instructions 'No special instructions were received'
_oxdiff_exptl_absorpt_empirical_details
;
Empirical correction (ABSPACK) includes:
- Absorption correction using spherical harmonics
- Frame scaling
;
_oxdiff_exptl_absorpt_empirical_full_max 1.506
_oxdiff_exptl_absorpt_empirical_full_min 0.777

loop_
_space_group_symop_id
_space_group_symop_operation_xyz
1 x,y,z
2 -x+1/2,y+1/2,-z+1/2
3 -x,-y,-z
4 x-1/2,-y-1/2,z-1/2

loop_
_atom_site_label
_atom_site_type_symbol
_atom_site_fract_x
_atom_site_fract_y
_atom_site_fract_z
_atom_site_U_iso_or_equiv
_atom_site_adp_type
_atom_site_occupancy
_atom_site_refinement_flags_posn
_atom_site_refinement_flags_adp
_atom_site_disorder_group
S87 S -0.12003(18) 0.38659(8) 0.41467(3) 0.0252(3) Uani 1.000000 . . .
Cl79 Cl -0.20912(18) 0.79420(9) 0.39392(3) 0.0294(4) Uani 1.000000 . . .
S124 S 0.34905(19) 1.10377(8) 0.41788(3) 0.0276(4) Uani 1.000000 . . .
S50 S 0.62649(18) 1.26977(8) 0.33529(4) 0.0287(4) Uani 1.000000 . . .
S13 S 0.17821(19) 0.55377(9) 0.33036(4) 0.0301(4) Uani 1.000000 . . .
Cl5 Cl 0.2009(2) 0.95932(10) 0.35954(4) 0.0356(4) Uani 1.000000 . . .
Cl42 Cl 0.7394(2) 0.92218(12) 0.34206(4) 0.0409(5) Uani 1.000000 . U .
Cl11 Cl 0.2490(2) 0.75742(14) 0.40781(4) 0.0409(6) Uani 0.889(5) D U 1
F80 F -0.0641(4) 0.6860(2) 0.38998(7) 0.0311(9) Uani 1.000000 . . .
F88 F -0.2708(4) 0.4048(2) 0.40162(9) 0.0368(10) Uani 1.000000 . . .
O138 O 0.4023(4) 0.7815(2) 0.49048(8) 0.0160(8) Uani 1.000000 . . .
F127 F 0.2112(5) 1.0802(2) 0.40113(9) 0.0379(11) Uani 1.000000 . . .
O101 O -0.0982(4) 0.7149(2) 0.49323(8) 0.0156(8) Uani 1.000000 . . .
F125 F 0.4822(5) 1.13335(19) 0.43411(10) 0.0412(12) Uani 1.000000 . . .
F90 F 0.0289(5) 0.3619(2) 0.42701(10) 0.0414(12) Uani 1.000000 . . .
F126 F 0.4327(5) 1.1054(2) 0.39184(9) 0.0388(10) Uani 1.000000 . . .
F91 F -0.0550(5) 0.3945(2) 0.38731(8) 0.0356(10) Uani 1.000000 . . .
F15 F 0.0416(5) 0.5250(2) 0.31421(10) 0.0407(11) Uani 1.000000 . . .
F129 F 0.3020(5) 1.1801(2) 0.41165(10) 0.0440(12) Uani 1.000000 . . .
F52 F 0.5575(5) 1.2649(2) 0.36260(9) 0.0417(11) Uani 1.000000 . . .
F6 F 0.0560(5) 0.8515(3) 0.36181(8) 0.0419(11) Uani 1.000000 . . .
F92 F -0.1522(5) 0.3095(2) 0.40720(10) 0.0403(11) Uani 1.000000 . . .
F128 F 0.2594(5) 1.1080(2) 0.44334(9) 0.0446(12) Uani 1.000000 . . .
O77 O -0.0269(5) 0.7892(2) 0.44126(9) 0.0250(10) Uani 1.000000 . . .
F16 F 0.0992(5) 0.5496(2) 0.35645(9) 0.0428(11) Uani 1.000000 . . .
F89 F -0.1886(6) 0.3719(2) 0.44174(9) 0.0453(12) Uani 1.000000 . . .
O64 O 0.5938(4) 0.9441(2) 0.26170(9) 0.0238(9) Uani 1.000000 . . .
F14 F 0.2618(5) 0.5506(2) 0.30434(10) 0.0419(11) Uani 1.000000 . . .
O27 O 0.0978(4) 0.8802(2) 0.25788(8) 0.0206(9) Uani 1.000000 . . .
N102 N 0.1133(5) 0.7626(2) 0.50614(9) 0.0140(9) Uani 1.000000 . . .
H102 H 0.2003(5) 0.7672(2) 0.50228(9) 0.0168(11) Uiso 1.000000 R . .
O114 O 0.5538(6) 0.7060(2) 0.43778(10) 0.0305(11) Uani 1.000000 . . .
F17 F 0.3190(5) 0.5761(2) 0.34617(10) 0.0440(12) Uani 1.000000 . . .
F51 F 0.7733(5) 1.2464(2) 0.34883(11) 0.0481(13) Uani 1.000000 . . .
N75 N 0.0065(5) 0.6759(2) 0.44540(9) 0.0120(9) Uani 1.000000 . . .
O40 O 0.4350(5) 0.8715(2) 0.31361(9) 0.0268(10) Uani 1.000000 . . .
F43 F 0.5157(5) 0.8881(2) 0.36388(9) 0.0345(11) Uani 0.889(5) D U 1
F53 F 0.4838(5) 1.2992(2) 0.32207(11) 0.0456(12) Uani 1.000000 . . .
N139 N 0.6099(5) 0.7364(2) 0.50731(9) 0.0157(9) Uani 1.000000 . . .
H139 H 0.6994(5) 0.7331(2) 0.50514(9) 0.0188(11) Uiso 1.000000 R . .
N112 N 0.5341(5) 0.8198(2) 0.44504(9) 0.0136(9) Uani 1.000000 . . .
F55 F 0.6698(5) 1.3454(2) 0.34256(11) 0.0489(13) Uani 1.000000 . . .
F54 F 0.6986(6) 1.2803(2) 0.30857(10) 0.0499(13) Uani 1.000000 . . .
N96 N 0.1701(5) 0.5231(3) 0.50410(10) 0.0191(10) Uani 1.000000 . . .
F117 F 0.4740(5) 0.7228(3) 0.38750(9) 0.0407(13) Uani 0.889(5) D U 1
F18 F 0.2257(5) 0.4769(2) 0.33534(11) 0.0492(13) Uani 1.000000 . . .
O3 O 0.0278(5) 0.9536(2) 0.31123(10) 0.0302(11) Uani 1.000000 . . .
N135 N 0.6636(5) 0.9784(2) 0.50466(11) 0.0199(10) Uani 1.000000 . . .
N38 N 0.4548(5) 0.9848(2) 0.30600(10) 0.0183(10) Uani 1.000000 . . .
N28 N -0.1173(5) 0.9268(3) 0.24600(10) 0.0206(10) Uani 1.000000 . . .
H28 H -0.2027(5) 0.9318(3) 0.25070(10) 0.0247(13) Uiso 1.000000 R . .
N133 N 0.8898(5) 0.9396(3) 0.49316(11) 0.0232(11) Uani 1.000000 . . .
N98 N 0.3901(6) 0.5644(3) 0.48992(11) 0.0236(11) Uani 1.000000 . . .
N65 N 0.3864(5) 0.8992(3) 0.24360(11) 0.0220(11) Uani 1.000000 . . .
H65 H 0.2964(5) 0.8965(3) 0.24528(11) 0.0264(13) Uiso 1.000000 R . .
N59 N 0.1078(6) 1.1059(3) 0.25639(12) 0.0267(12) Uani 1.000000 . . .
N1 N -0.0005(6) 0.8402(3) 0.30653(10) 0.0222(11) Uani 1.000000 . . .
C137 C 0.5308(6) 0.7732(3) 0.49012(11) 0.0123(10) Uani 1.000000 . . .
C94 C 0.1778(5) 0.6268(3) 0.47978(10) 0.0119(10) Uani 1.000000 . . .
C131 C 0.6820(6) 0.8733(3) 0.48184(11) 0.0131(10) Uani 1.000000 . . .
C118 C 0.4859(6) 0.8863(3) 0.43715(11) 0.0139(10) Uani 1.000000 . . .
C81 C -0.0256(6) 0.6071(3) 0.43682(11) 0.0148(10) Uani 1.000000 . . .
C100 C 0.0281(5) 0.7246(3) 0.49028(11) 0.0120(10) Uani 1.000000 . . .
F37 F -0.0600(6) 1.2012(3) 0.17071(14) 0.0665(17) Uani 1.000000 . . .
N61 N 0.3387(6) 1.1438(3) 0.24584(11) 0.0265(12) Uani 1.000000 . . .
C93 C 0.1057(5) 0.6892(3) 0.46855(10) 0.0098(9) Uani 1.000000 . . .
H93 H 0.1794(5) 0.7205(3) 0.46302(10) 0.0117(11) Uiso 1.000000 R . .
C130 C 0.6204(6) 0.8090(3) 0.46998(11) 0.0135(10) Uani 1.000000 . . .
H130 H 0.6993(6) 0.7786(3) 0.46630(11) 0.0161(12) Uiso 1.000000 R . .
N24 N -0.3891(6) 0.7281(3) 0.26363(13) 0.0315(13) Uani 1.000000 . . .
C95 C 0.1040(6) 0.5772(3) 0.49304(11) 0.0159(11) Uani 1.000000 . . .
H95 H 0.0064(6) 0.5819(3) 0.49422(11) 0.0191(13) Uiso 1.000000 R . .
F74 F 0.4810(6) 0.6083(3) 0.17348(16) 0.075(2) Uani 1.000000 . . .
F148 F 0.5285(7) 0.4452(3) 0.57732(17) 0.083(2) Uani 1.000000 . . .
C136 C 0.6027(6) 0.9225(3) 0.49389(11) 0.0177(11) Uani 1.000000 . . .
H136 H 0.5051(6) 0.9165(3) 0.49449(11) 0.0212(13) Uiso 1.000000 R . .
C119 C 0.5835(6) 0.9317(3) 0.42727(11) 0.0162(11) Uani 1.000000 . . .
H119 H 0.6758(6) 0.9175(3) 0.42474(11) 0.0195(13) Uiso 1.000000 R . .
C121 C 0.4011(6) 1.0173(3) 0.42495(12) 0.0186(11) Uani 1.000000 . . .
C84 C -0.0840(6) 0.4746(3) 0.42333(11) 0.0165(11) Uani 1.000000 . . .
C134 C 0.8041(6) 0.9838(3) 0.50404(13) 0.0211(12) Uani 1.000000 . . .
H134 H 0.8462(6) 1.0222(3) 0.51199(13) 0.0253(14) Uiso 1.000000 R . .
C120 C 0.5419(6) 0.9978(3) 0.42129(12) 0.0191(11) Uani 1.000000 . . .
H120 H 0.6060(6) 1.0289(3) 0.41494(12) 0.0229(14) Uiso 1.000000 R . .
C103 C 0.0686(6) 0.7971(3) 0.52966(11) 0.0165(11) Uani 1.000000 . . .
H10a H 0.0212(6) 0.7649(3) 0.54067(11) 0.0198(13) Uiso 1.000000 R . .
H10b H 0.0023(6) 0.8335(3) 0.52468(11) 0.0198(13) Uiso 1.000000 R . .
N22 N -0.1729(6) 0.6899(3) 0.24674(12) 0.0303(13) Uani 1.000000 . . .
C83 C -0.1851(6) 0.5122(3) 0.43455(12) 0.0199(12) Uani 1.000000 . . .
H83 H -0.2732(6) 0.4930(3) 0.43730(12) 0.0239(14) Uiso 1.000000 R . .
C140 C 0.5538(6) 0.7008(3) 0.52980(11) 0.0180(11) Uani 1.000000 . . .
H14a H 0.5110(6) 0.7335(3) 0.54126(11) 0.0216(13) Uiso 1.000000 R . .
H14b H 0.4814(6) 0.6683(3) 0.52363(11) 0.0216(13) Uiso 1.000000 R . .
C122 C 0.3043(7) 0.9721(3) 0.43374(12) 0.0222(12) Uani 1.000000 . . .
H122 H 0.2102(7) 0.9851(3) 0.43526(12) 0.0266(15) Uiso 1.000000 R . .
C97 C 0.3105(6) 0.5197(3) 0.50225(13) 0.0212(12) Uani 1.000000 . . .
H97 H 0.3572(6) 0.4827(3) 0.51033(13) 0.0254(14) Uiso 1.000000 R . .
C82 C -0.1567(6) 0.5796(3) 0.44192(11) 0.0170(11) Uani 1.000000 . . .
H82 H -0.2240(6) 0.6055(3) 0.45007(11) 0.0204(13) Uiso 1.000000 R . .
C99 C 0.3225(6) 0.6168(3) 0.47842(12) 0.0186(11) Uani 1.000000 . . .
H99 H 0.3740(6) 0.6481(3) 0.46909(12) 0.0223(14) Uiso 1.000000 R . .
C86 C 0.0764(6) 0.5685(3) 0.42505(12) 0.0170(11) Uani 1.000000 . . .
H86 H 0.1634(6) 0.5879(3) 0.42161(12) 0.0204(13) Uiso 1.000000 R . .
C132 C 0.8275(6) 0.8849(3) 0.48183(13) 0.0207(12) Uani 1.000000 . . .
H132 H 0.8836(6) 0.8533(3) 0.47359(13) 0.0248(14) Uiso 1.000000 R . .
C76 C -0.0519(7) 0.7315(3) 0.43307(12) 0.0193(12) Uani 1.000000 . . .
C78 C -0.1429(7) 0.7180(3) 0.40799(12) 0.0211(12) Uani 1.000000 . . .
H78 H -0.2227(7) 0.6885(3) 0.41203(12) 0.0253(14) Uiso 1.000000 R . .
C123 C 0.3489(6) 0.9067(3) 0.44033(12) 0.0180(11) Uani 1.000000 . . .
H123 H 0.2850(6) 0.8760(3) 0.44702(12) 0.0216(13) Uiso 1.000000 R . .
F111 F 0.0338(6) 1.0467(3) 0.57242(18) 0.089(3) Uani 1.000000 . . .
C26 C -0.0304(6) 0.8896(3) 0.26118(12) 0.0182(11) Uani 1.000000 . . .
C113 C 0.5108(6) 0.7626(3) 0.43042(12) 0.0200(12) Uani 1.000000 D . .
C2 C 0.0539(7) 0.8963(3) 0.31917(13) 0.0236(13) Uani 1.000000 . . .
C7 C 0.0438(6) 0.7726(3) 0.31335(11) 0.0182(11) Uani 1.000000 . . .
C106 C 0.1057(7) 0.9406(4) 0.55897(14) 0.0277(14) Uani 1.000000 . . .
H106 H 0.0831(7) 0.9522(4) 0.54146(14) 0.0332(17) Uiso 1.000000 R . .
C85 C 0.0478(6) 0.5016(3) 0.41851(12) 0.0181(11) Uani 1.000000 . . .
H85 H 0.1159(6) 0.4749(3) 0.41097(12) 0.0217(13) Uiso 1.000000 R . .
C63 C 0.4640(6) 0.9366(3) 0.26103(12) 0.0179(11) Uani 1.000000 . . .
C57 C 0.3132(7) 1.0386(3) 0.26825(12) 0.0195(12) Uani 1.000000 . . .
C58 C 0.1694(6) 1.0508(3) 0.26788(12) 0.0214(12) Uani 1.000000 . . .
H58 H 0.1123(6) 1.0194(3) 0.27598(12) 0.0257(14) Uiso 1.000000 R . .
C105 C 0.1628(7) 0.8768(3) 0.56566(13) 0.0253(13) Uani 1.000000 . . .
C143 C 0.5915(7) 0.5511(4) 0.56128(15) 0.0301(15) Uani 1.000000 . . .
H143 H 0.5854(7) 0.5349(4) 0.54403(15) 0.0361(18) Uiso 1.000000 R . .
C20 C -0.1744(6) 0.7913(3) 0.27237(12) 0.0195(11) Uani 1.000000 . . .
C47 C 0.5770(6) 1.1836(3) 0.32702(13) 0.0211(12) Uani 1.000000 . . .
C44 C 0.4999(6) 1.0525(3) 0.31372(11) 0.0174(11) Uani 1.000000 . . .
C48 C 0.6733(6) 1.1411(3) 0.31551(13) 0.0232(13) Uani 1.000000 . . .
H48 H 0.7630(6) 1.1572(3) 0.31202(13) 0.0279(15) Uiso 1.000000 R . .
C11 C 0.2212(7) 0.6868(3) 0.31518(13) 0.0233(13) Uani 1.000000 . . .
H11 H 0.3142(7) 0.6732(3) 0.31300(13) 0.0280(15) Uiso 1.000000 R . .
C144 C 0.5634(7) 0.5089(4) 0.58123(18) 0.0356(17) Uani 1.000000 . . .
C39 C 0.4769(6) 0.9283(3) 0.32052(12) 0.0202(12) Uani 1.000000 . . .
C46 C 0.4418(6) 1.1609(3) 0.33164(12) 0.0195(12) Uani 1.000000 . . .
H46 H 0.3771(6) 1.1899(3) 0.33901(12) 0.0234(14) Uiso 1.000000 R . .
C9 C -0.0124(7) 0.6604(3) 0.32867(13) 0.0232(13) Uani 1.000000 . . .
H9 H -0.0769(7) 0.6291(3) 0.33480(13) 0.0278(15) Uiso 1.000000 R . .
C142 C 0.6293(7) 0.6182(4) 0.56635(14) 0.0290(15) Uani 1.000000 . . .
C56 C 0.3730(6) 0.9736(3) 0.28072(11) 0.0167(11) Uani 1.000000 . . .
H56 H 0.2927(6) 0.9438(3) 0.28411(11) 0.0201(13) Uiso 1.000000 R . .
C62 C 0.3944(6) 1.0871(3) 0.25662(13) 0.0223(12) Uani 1.000000 . . .
H62 H 0.4918(6) 1.0800(3) 0.25628(13) 0.0267(15) Uiso 1.000000 R . .
C19 C -0.1025(6) 0.8544(3) 0.28383(12) 0.0172(11) Uani 1.000000 . . .
H19 H -0.1761(6) 0.8852(3) 0.28977(12) 0.0206(13) Uiso 1.000000 R . .
C41 C 0.5607(7) 0.9364(3) 0.34718(13) 0.0247(13) Uani 1.000000 D U .
H41 H 0.5472(7) 0.9823(3) 0.35435(13) 0.0296(15) Uiso 0.889(5) R . 1
H41a H 0.5306(7) 0.8992(3) 0.35847(13) 0.0296(15) Uiso 0.111(5) R . 2
C4 C 0.1415(7) 0.8830(4) 0.34489(13) 0.0282(14) Uani 1.000000 . . .
H4 H 0.2227(7) 0.8536(4) 0.34162(13) 0.0339(17) Uiso 1.000000 R . .
C72 C 0.3860(8) 0.7589(4) 0.13906(15) 0.0356(17) Uani 1.000000 . . .
H72 H 0.3762(8) 0.7748(4) 0.12180(15) 0.043(2) Uiso 1.000000 R . .
C21 C -0.1073(7) 0.7429(3) 0.25797(13) 0.0234(13) Uani 1.000000 . . .
H21 H -0.0104(7) 0.7478(3) 0.25604(13) 0.0281(15) Uiso 1.000000 R . .
C49 C 0.6345(7) 1.0749(3) 0.30929(13) 0.0242(13) Uani 1.000000 . . .
H49 H 0.6991(7) 1.0454(3) 0.30212(13) 0.0290(15) Uiso 1.000000 R . .
C66 C 0.4452(6) 0.8628(3) 0.22193(12) 0.0218(12) Uani 1.000000 . . .
H66a H 0.5160(6) 0.8302(3) 0.22865(12) 0.0261(15) Uiso 1.000000 R . .
H66b H 0.4904(6) 0.8947(3) 0.21048(12) 0.0261(15) Uiso 1.000000 R . .
C12 C 0.1797(6) 0.7526(3) 0.30914(12) 0.0213(12) Uani 1.000000 . . .
H12 H 0.2432(6) 0.7831(3) 0.30227(12) 0.0256(14) Uiso 1.000000 R . .
C45 C 0.4044(6) 1.0943(3) 0.32511(12) 0.0209(12) Uani 1.000000 . . .
H45 H 0.3147(6) 1.0779(3) 0.32845(12) 0.0251(14) Uiso 1.000000 R . .
C25 C -0.3184(6) 0.7812(3) 0.27486(14) 0.0243(13) Uani 1.000000 . . .
H25 H -0.3678(6) 0.8123(3) 0.28466(14) 0.0292(15) Uiso 1.000000 R . .
C8 C -0.0520(7) 0.7273(3) 0.32360(12) 0.0216(12) Uani 1.000000 . . .
H8 H -0.1428(7) 0.7421(3) 0.32705(12) 0.0260(15) Uiso 1.000000 R . .
C69 C 0.4119(7) 0.7142(4) 0.19009(15) 0.0317(15) Uani 1.000000 . . .
H69 H 0.4237(7) 0.6982(4) 0.20733(15) 0.0380(18) Uiso 1.000000 R . .
C23 C -0.3109(7) 0.6859(3) 0.25000(14) 0.0279(14) Uani 1.000000 . . .
H23 H -0.3587(7) 0.6493(3) 0.24181(14) 0.0334(17) Uiso 1.000000 R . .
C60 C 0.1977(7) 1.1496(3) 0.24620(13) 0.0254(13) Uani 1.000000 . . .
H60 H 0.1577(7) 1.1887(3) 0.23842(13) 0.0305(16) Uiso 1.000000 R . .
C29 C -0.0805(7) 0.9606(3) 0.22168(12) 0.0236(13) Uani 1.000000 . . .
H29a H -0.0141(7) 0.9975(3) 0.22574(12) 0.0283(15) Uiso 1.000000 R . .
H29b H -0.0357(7) 0.9281(3) 0.21038(12) 0.0283(15) Uiso 1.000000 R . .
C10 C 0.1252(7) 0.6409(3) 0.32444(13) 0.0227(13) Uani 1.000000 . . .
C107 C 0.0840(8) 0.9856(4) 0.5788(2) 0.043(2) Uani 1.000000 . . .
C70 C 0.4391(8) 0.6719(4) 0.16896(18) 0.0368(18) Uani 1.000000 . . .
C104 C 0.1969(7) 0.8263(4) 0.54467(13) 0.0284(14) Uani 1.000000 . . .
H10c H 0.2562(7) 0.8486(4) 0.53232(13) 0.0340(17) Uiso 1.000000 R . .
H10d H 0.2515(7) 0.7890(4) 0.55284(13) 0.0340(17) Uiso 1.000000 R . .
C71 C 0.4265(8) 0.6937(4) 0.14370(16) 0.0384(19) Uani 1.000000 . U .
H71 H 0.4454(8) 0.6645(4) 0.12990(16) 0.046(2) Uiso 1.000000 R . .
C34 C -0.1512(8) 1.1176(5) 0.14163(15) 0.043(2) Uani 1.000000 . . .
H34 H -0.1360(8) 1.1452(5) 0.12720(15) 0.052(3) Uiso 1.000000 R . .
C31 C -0.1859(7) 1.0350(4) 0.18504(14) 0.0301(15) Uani 1.000000 . . .
C35 C -0.2106(8) 1.0528(5) 0.13816(15) 0.0400(18) Uani 1.000000 . . .
H35 H -0.2390(8) 1.0368(5) 0.12142(15) 0.048(2) Uiso 1.000000 R . .
C32 C -0.1286(7) 1.0981(4) 0.18892(15) 0.0316(15) Uani 1.000000 . . .
H32 H -0.0990(7) 1.1131(4) 0.20574(15) 0.0379(18) Uiso 1.000000 R . .
C115 C 0.4288(7) 0.7709(3) 0.40428(13) 0.0273(13) Uani 1.000000 D U .
H115 H 0.4442(7) 0.8167(3) 0.39720(13) 0.0327(16) Uiso 0.889(5) R . 1
H11a H 0.3538(7) 0.7965(3) 0.41246(13) 0.0327(16) Uiso 0.111(5) R . 2
C68 C 0.3677(7) 0.7797(4) 0.18502(14) 0.0303(15) Uani 1.000000 . . .
C147 C 0.6319(8) 0.6405(4) 0.59126(17) 0.0378(17) Uani 1.000000 . . .
H147 H 0.6549(8) 0.6860(4) 0.59474(17) 0.045(2) Uiso 1.000000 R . .
C73 C 0.3586(8) 0.8029(4) 0.15976(17) 0.0364(17) Uani 1.000000 . . .
H73 H 0.3340(8) 0.8482(4) 0.15626(17) 0.044(2) Uiso 1.000000 R . .
C110 C 0.1962(8) 0.8631(4) 0.59175(15) 0.0367(17) Uani 1.000000 . . .
H110 H 0.2360(8) 0.8211(4) 0.59663(15) 0.044(2) Uiso 1.000000 R . .
C145 C 0.5678(8) 0.5316(5) 0.60687(17) 0.041(2) Uani 1.000000 . . .
H145 H 0.5481(8) 0.5021(5) 0.62053(17) 0.050(2) Uiso 1.000000 R . .
C33 C -0.1154(8) 1.1398(4) 0.1670(2) 0.046(2) Uani 1.000000 . . .
C36 C -0.2259(9) 1.0141(4) 0.15953(17) 0.0412(19) Uani 1.000000 . . .
H36 H -0.2655(9) 0.9709(4) 0.15716(17) 0.049(2) Uiso 1.000000 R . .
C108 C 0.1137(9) 0.9735(6) 0.6040(2) 0.058(3) Uani 1.000000 . . .
H108 H 0.0964(9) 1.0061(6) 0.6167(2) 0.070(4) Uiso 1.000000 R . .
C146 C 0.6021(9) 0.5987(5) 0.61183(16) 0.0424(19) Uani 1.000000 . . .
H146 H 0.6051(9) 0.6156(5) 0.62895(16) 0.051(2) Uiso 1.000000 R . .
C109 C 0.1713(10) 0.9110(6) 0.61085(16) 0.052(3) Uani 1.000000 . . .
H109 H 0.1937(10) 0.9008(6) 0.62850(16) 0.062(3) Uiso 1.000000 R . .
C30 C -0.2131(8) 0.9881(5) 0.20788(19) 0.047(2) Uani 1.000000 . . .
H30a H -0.2714(8) 0.9501(5) 0.20139(19) 0.056(3) Uiso 1.000000 R . .
H30b H -0.2662(8) 1.0130(5) 0.22051(19) 0.056(3) Uiso 1.000000 R . .
C141 C 0.6718(9) 0.6645(5) 0.5445(2) 0.057(3) Uani 1.000000 . . .
H14c H 0.7378(9) 0.6983(5) 0.5520(2) 0.068(4) Uiso 1.000000 R . .
H14d H 0.7221(9) 0.6374(5) 0.5321(2) 0.068(4) Uiso 1.000000 R . .
C67 C 0.3254(9) 0.8262(5) 0.20682(18) 0.051(3) Uani 1.000000 . . .
H67a H 0.2745(9) 0.7993(5) 0.21918(18) 0.061(3) Uiso 1.000000 R . .
H67b H 0.2599(9) 0.8602(5) 0.19927(18) 0.061(3) Uiso 1.000000 R . .
Cl1 Cl 0.3016(17) 0.7044(7) 0.3925(3) 0.031(4) Uani 0.111(5) D U 2
F1 F 0.439(3) 0.8153(14) 0.3873(5) 0.024(7) Uani 0.111(5) D U 2
F43B F 0.577(4) 0.988(2) 0.3615(9) 0.049(11) Uani 0.111(5) D U 2

loop_
_atom_site_aniso_label
_atom_site_aniso_U_11
_atom_site_aniso_U_22
_atom_site_aniso_U_33
_atom_site_aniso_U_12
_atom_site_aniso_U_13
_atom_site_aniso_U_23
S87 0.0257(8) 0.0140(6) 0.0345(9) -0.0029(6) -0.0085(7) -0.0015(6)
Cl79 0.0279(8) 0.0305(8) 0.0292(8) 0.0052(6) -0.0022(6) 0.0085(6)
S124 0.0355(9) 0.0138(7) 0.0313(9) 0.0029(6) -0.0144(7) 0.0019(6)
S50 0.0246(8) 0.0184(7) 0.0423(10) -0.0029(6) -0.0028(7) -0.0041(6)
S13 0.0275(9) 0.0214(8) 0.0406(10) -0.0004(6) -0.0034(7) 0.0091(7)
Cl5 0.0337(9) 0.0383(9) 0.0347(9) -0.0062(7) 0.0024(7) -0.0138(7)
Cl42 0.0271(9) 0.0618(13) 0.0331(9) 0.0062(8) -0.0026(7) -0.0095(8)
Cl11 0.0173(9) 0.0761(16) 0.0290(10) -0.0115(9) -0.0021(7) 0.0052(10)
F80 0.031(2) 0.043(2) 0.0194(18) 0.0132(18) 0.0010(16) -0.0074(16)
F88 0.0190(19) 0.029(2) 0.060(3) -0.0034(16) -0.0168(19) -0.0124(19)
O138 0.0063(17) 0.0199(19) 0.022(2) -0.0000(14) 0.0012(15) 0.0044(16)
F127 0.036(2) 0.024(2) 0.049(3) 0.0020(17) -0.026(2) 0.0050(18)
O101 0.0081(18) 0.0182(19) 0.021(2) -0.0019(14) 0.0035(15) -0.0055(15)
F125 0.044(3) 0.0137(18) 0.062(3) 0.0009(17) -0.027(2) -0.0032(18)
F90 0.034(2) 0.0174(18) 0.069(3) 0.0027(16) -0.026(2) -0.0017(19)
F126 0.054(3) 0.025(2) 0.037(2) -0.0035(19) -0.001(2) 0.0154(17)
F91 0.050(3) 0.0209(19) 0.037(2) 0.0015(18) 0.006(2) -0.0130(17)
F15 0.037(2) 0.023(2) 0.061(3) -0.0068(17) -0.012(2) -0.0026(19)
F129 0.056(3) 0.0155(18) 0.057(3) 0.0069(19) -0.027(2) 0.0061(18)
F52 0.049(3) 0.035(2) 0.042(3) -0.007(2) 0.007(2) -0.018(2)
F6 0.040(3) 0.058(3) 0.028(2) -0.022(2) 0.0026(19) 0.010(2)
F92 0.044(3) 0.0157(18) 0.059(3) -0.0074(17) -0.013(2) -0.0083(18)
F128 0.059(3) 0.028(2) 0.046(3) 0.023(2) -0.001(2) 0.0009(19)
O77 0.036(3) 0.017(2) 0.021(2) 0.0051(18) -0.0016(19) -0.0014(17)
F16 0.046(3) 0.039(2) 0.045(3) 0.001(2) 0.015(2) 0.016(2)
F89 0.067(3) 0.027(2) 0.043(3) -0.022(2) 0.012(2) 0.0035(19)
O64 0.0094(19) 0.029(2) 0.033(2) -0.0008(16) 0.0015(17) -0.0074(19)
F14 0.041(3) 0.030(2) 0.056(3) 0.0137(19) 0.012(2) 0.003(2)
O27 0.0121(19) 0.027(2) 0.023(2) -0.0006(16) 0.0021(16) 0.0008(17)
N102 0.011(2) 0.015(2) 0.016(2) -0.0010(17) -0.0014(17) -0.0061(17)
O114 0.041(3) 0.014(2) 0.037(3) 0.0013(19) -0.002(2) -0.0035(18)
F17 0.034(2) 0.033(2) 0.062(3) -0.0040(19) -0.022(2) 0.017(2)
F51 0.032(2) 0.034(2) 0.075(4) -0.0001(19) -0.022(2) -0.017(2)
N75 0.014(2) 0.0080(19) 0.014(2) 0.0039(16) 0.0000(17) -0.0008(16)
O40 0.030(3) 0.020(2) 0.030(2) -0.0028(18) 0.002(2) 0.0013(18)
F43 0.043(3) 0.038(3) 0.023(2) -0.0020(19) 0.0035(18) 0.0139(18)
F53 0.037(3) 0.023(2) 0.074(3) 0.0031(18) -0.023(2) 0.003(2)
N139 0.011(2) 0.016(2) 0.020(2) 0.0011(17) 0.0015(18) 0.0079(18)
N112 0.015(2) 0.0077(19) 0.018(2) -0.0017(16) -0.0012(18) 0.0001(16)
F55 0.045(3) 0.023(2) 0.078(4) -0.012(2) 0.002(3) -0.011(2)
F54 0.065(3) 0.031(2) 0.056(3) -0.024(2) 0.021(3) -0.002(2)
N96 0.018(2) 0.017(2) 0.022(3) 0.0018(18) -0.001(2) 0.0038(19)
F117 0.041(3) 0.048(3) 0.032(3) 0.001(2) 0.0004(19) -0.027(2)
F18 0.046(3) 0.025(2) 0.075(4) 0.006(2) -0.008(3) 0.020(2)
O3 0.035(3) 0.022(2) 0.034(3) -0.006(2) 0.005(2) -0.0011(19)
N135 0.015(2) 0.015(2) 0.030(3) 0.0012(18) -0.002(2) -0.007(2)
N38 0.018(2) 0.017(2) 0.019(2) 0.0005(19) 0.0018(19) -0.0018(18)
N28 0.004(2) 0.031(3) 0.028(3) -0.0013(18) 0.0051(18) 0.004(2)
N133 0.013(2) 0.019(2) 0.037(3) -0.0026(19) 0.001(2) -0.004(2)
N98 0.018(3) 0.019(2) 0.033(3) 0.006(2) 0.000(2) 0.000(2)
N65 0.009(2) 0.030(3) 0.027(3) -0.0027(19) 0.0043(19) -0.010(2)
N59 0.018(3) 0.022(3) 0.040(3) 0.005(2) 0.005(2) 0.006(2)
N1 0.022(3) 0.021(2) 0.023(3) -0.000(2) -0.000(2) 0.002(2)
C137 0.010(2) 0.008(2) 0.019(3) -0.0013(18) 0.005(2) -0.0007(19)
C94 0.007(2) 0.013(2) 0.016(2) 0.0003(18) -0.0005(19) -0.0022(19)
C131 0.009(2) 0.015(2) 0.016(2) -0.0005(18) -0.0007(19) 0.0033(19)
C118 0.015(3) 0.011(2) 0.016(3) -0.0029(19) 0.000(2) 0.0027(19)
C81 0.019(3) 0.009(2) 0.017(3) 0.0033(19) -0.002(2) -0.0002(19)
C100 0.007(2) 0.010(2) 0.020(3) 0.0035(17) 0.0031(19) 0.0023(19)
F37 0.045(3) 0.046(3) 0.107(5) -0.009(3) 0.000(3) 0.009(3)
N61 0.024(3) 0.027(3) 0.028(3) -0.001(2) 0.002(2) 0.012(2)
C93 0.006(2) 0.013(2) 0.011(2) -0.0011(17) 0.0025(18) -0.0009(18)
C130 0.009(2) 0.010(2) 0.021(3) 0.0015(18) -0.001(2) 0.0009(19)
N24 0.017(3) 0.029(3) 0.049(4) -0.005(2) 0.001(2) 0.002(3)
C95 0.010(2) 0.018(3) 0.019(3) -0.001(2) -0.002(2) 0.004(2)
F74 0.053(3) 0.032(3) 0.139(6) 0.007(2) 0.002(4) 0.011(3)
F148 0.068(4) 0.031(3) 0.149(7) 0.004(3) -0.006(4) -0.016(4)
C136 0.015(3) 0.019(3) 0.019(3) 0.001(2) 0.000(2) -0.002(2)
C119 0.016(3) 0.014(2) 0.019(3) -0.003(2) 0.001(2) 0.001(2)
C121 0.022(3) 0.012(2) 0.020(3) 0.004(2) -0.007(2) -0.002(2)
C84 0.015(3) 0.013(2) 0.020(3) -0.003(2) -0.006(2) 0.001(2)
C134 0.017(3) 0.017(3) 0.028(3) -0.004(2) -0.001(2) -0.003(2)
C120 0.022(3) 0.011(2) 0.024(3) -0.006(2) -0.000(2) 0.003(2)
C103 0.014(3) 0.022(3) 0.013(2) -0.000(2) -0.003(2) -0.008(2)
N22 0.029(3) 0.025(3) 0.037(3) -0.001(2) -0.003(3) -0.006(2)
C83 0.017(3) 0.019(3) 0.023(3) -0.005(2) -0.000(2) -0.001(2)
C140 0.016(3) 0.019(3) 0.019(3) 0.003(2) -0.002(2) 0.008(2)
C122 0.022(3) 0.021(3) 0.023(3) 0.006(2) -0.006(2) 0.004(2)
C97 0.020(3) 0.017(3) 0.027(3) 0.008(2) 0.005(2) 0.001(2)
C82 0.017(3) 0.016(3) 0.018(3) 0.002(2) 0.003(2) -0.002(2)
C99 0.012(3) 0.015(2) 0.028(3) 0.001(2) 0.001(2) -0.003(2)
C86 0.014(3) 0.014(2) 0.023(3) -0.001(2) 0.001(2) -0.003(2)
C132 0.010(3) 0.015(3) 0.038(3) -0.002(2) 0.000(2) -0.001(2)
C76 0.026(3) 0.013(2) 0.018(3) 0.007(2) -0.002(2) -0.002(2)
C78 0.024(3) 0.019(3) 0.020(3) 0.005(2) 0.005(2) -0.001(2)
C123 0.015(3) 0.018(3) 0.021(3) -0.004(2) 0.004(2) 0.005(2)
F111 0.046(3) 0.043(3) 0.179(8) -0.004(3) 0.020(4) -0.021(4)
C26 0.013(3) 0.016(3) 0.025(3) -0.001(2) 0.001(2) -0.005(2)
C113 0.021(3) 0.016(3) 0.023(3) -0.004(2) 0.001(2) -0.004(2)
C2 0.023(3) 0.023(3) 0.025(3) -0.002(2) 0.005(2) 0.001(2)
C7 0.019(3) 0.019(3) 0.017(3) -0.003(2) 0.002(2) 0.004(2)
C106 0.019(3) 0.032(3) 0.033(4) -0.011(3) 0.007(3) -0.005(3)
C85 0.015(3) 0.015(2) 0.025(3) 0.001(2) -0.001(2) -0.004(2)
C63 0.014(3) 0.017(3) 0.022(3) -0.001(2) -0.002(2) -0.001(2)
C57 0.024(3) 0.016(3) 0.019(3) 0.000(2) 0.003(2) -0.001(2)
C58 0.016(3) 0.023(3) 0.025(3) -0.000(2) 0.002(2) -0.001(2)
C105 0.023(3) 0.024(3) 0.030(3) -0.013(2) 0.008(3) -0.009(3)
C143 0.021(3) 0.034(4) 0.034(4) 0.011(3) -0.006(3) -0.003(3)
C20 0.015(3) 0.020(3) 0.023(3) 0.001(2) -0.003(2) 0.003(2)
C47 0.016(3) 0.021(3) 0.026(3) 0.003(2) -0.005(2) -0.002(2)
C44 0.016(3) 0.016(3) 0.019(3) 0.001(2) -0.002(2) 0.003(2)
C48 0.012(3) 0.026(3) 0.032(3) -0.004(2) 0.001(2) -0.003(3)
C11 0.015(3) 0.027(3) 0.028(3) -0.001(2) -0.002(2) 0.002(2)
C144 0.016(3) 0.028(3) 0.063(5) 0.006(3) -0.004(3) 0.008(3)
C39 0.019(3) 0.019(3) 0.023(3) 0.001(2) 0.003(2) 0.002(2)
C46 0.017(3) 0.015(3) 0.026(3) -0.000(2) -0.001(2) -0.002(2)
C9 0.021(3) 0.019(3) 0.030(3) -0.002(2) 0.002(2) 0.004(2)
C142 0.022(3) 0.028(3) 0.038(4) 0.010(3) 0.010(3) 0.013(3)
C56 0.013(3) 0.015(2) 0.021(3) 0.000(2) -0.002(2) -0.003(2)
C62 0.013(3) 0.027(3) 0.026(3) 0.004(2) -0.002(2) 0.006(2)
C19 0.014(3) 0.015(2) 0.023(3) -0.000(2) 0.002(2) -0.002(2)
C41 0.027(3) 0.025(3) 0.022(3) 0.0052(18) 0.0032(18) 0.009(2)
C4 0.027(3) 0.031(3) 0.027(3) -0.008(3) 0.001(3) -0.006(3)
C72 0.027(4) 0.050(5) 0.030(4) -0.012(3) -0.001(3) -0.004(3)
C21 0.017(3) 0.023(3) 0.031(3) -0.002(2) 0.004(2) -0.004(2)
C49 0.025(3) 0.025(3) 0.023(3) -0.002(2) 0.006(2) -0.001(2)
C66 0.014(3) 0.028(3) 0.024(3) 0.002(2) 0.002(2) -0.006(2)
C12 0.019(3) 0.020(3) 0.025(3) -0.005(2) 0.002(2) -0.001(2)
C45 0.018(3) 0.022(3) 0.023(3) -0.002(2) 0.002(2) -0.000(2)
C25 0.015(3) 0.021(3) 0.036(4) 0.000(2) -0.001(3) 0.001(3)
C8 0.018(3) 0.024(3) 0.024(3) -0.002(2) 0.002(2) 0.005(2)
C69 0.026(3) 0.040(4) 0.029(4) -0.006(3) -0.001(3) 0.001(3)
C23 0.019(3) 0.027(3) 0.036(4) -0.008(2) -0.008(3) -0.004(3)
C60 0.024(3) 0.024(3) 0.028(3) 0.001(2) 0.002(3) 0.001(2)
C29 0.026(3) 0.026(3) 0.019(3) 0.002(2) 0.005(2) 0.005(2)
C10 0.021(3) 0.017(3) 0.029(3) -0.005(2) -0.005(2) 0.005(2)
C107 0.019(3) 0.034(4) 0.076(6) -0.008(3) 0.011(4) -0.026(4)
C70 0.020(3) 0.024(3) 0.066(6) 0.000(3) 0.003(3) -0.010(3)
C104 0.023(3) 0.039(4) 0.023(3) -0.005(3) 0.004(3) -0.014(3)
C71 0.025(4) 0.050(5) 0.040(4) -0.008(3) 0.004(3) -0.027(4)
C34 0.028(4) 0.072(6) 0.030(4) 0.021(4) 0.003(3) 0.022(4)
C31 0.022(3) 0.036(4) 0.033(4) 0.011(3) 0.007(3) 0.017(3)
C35 0.034(4) 0.061(5) 0.025(4) 0.008(4) 0.002(3) -0.003(3)
C32 0.017(3) 0.044(4) 0.033(4) 0.003(3) 0.001(3) -0.004(3)
C115 0.034(3) 0.025(3) 0.023(3) -0.007(2) 0.002(2) -0.006(2)
C68 0.017(3) 0.039(4) 0.035(4) -0.007(3) 0.002(3) -0.017(3)
C147 0.036(4) 0.025(3) 0.051(5) 0.004(3) -0.004(4) -0.000(3)
C73 0.028(4) 0.028(3) 0.054(5) -0.005(3) 0.003(3) 0.002(3)
C110 0.040(4) 0.040(4) 0.030(4) -0.021(3) 0.002(3) 0.002(3)
C145 0.019(3) 0.057(5) 0.048(5) 0.005(3) 0.006(3) 0.031(4)
C33 0.024(4) 0.030(4) 0.084(7) 0.005(3) -0.001(4) 0.013(4)
C36 0.041(4) 0.030(4) 0.052(5) 0.016(3) -0.003(4) -0.000(3)
C108 0.037(5) 0.075(7) 0.066(6) -0.026(5) 0.022(4) -0.051(6)
C146 0.034(4) 0.063(5) 0.031(4) 0.011(4) 0.001(3) -0.003(4)
C109 0.052(5) 0.080(7) 0.025(4) -0.036(5) 0.008(4) -0.010(4)
C30 0.024(4) 0.059(5) 0.057(5) 0.006(4) 0.003(4) 0.031(4)
C141 0.027(4) 0.082(7) 0.064(6) 0.025(4) 0.015(4) 0.055(5)
C67 0.028(4) 0.072(6) 0.054(5) -0.015(4) 0.011(4) -0.042(5)
Cl1 0.040(8) 0.026(6) 0.026(7) -0.007(4) -0.004(5) -0.007(4)
F1 0.022(15) 0.027(9) 0.023(10) -0.005(6) 0.001(7) -0.004(5)
F43B 0.034(13) 0.052(13) 0.06(2) -0.005(5) 0.015(6) -0.023(9)

loop_
_atom_type_symbol
_atom_type_scat_dispersion_real
_atom_type_scat_dispersion_imag
_atom_type_scat_Cromer_Mann_a1
_atom_type_scat_Cromer_Mann_a2
_atom_type_scat_Cromer_Mann_a3
_atom_type_scat_Cromer_Mann_a4
_atom_type_scat_Cromer_Mann_b1
_atom_type_scat_Cromer_Mann_b2
_atom_type_scat_Cromer_Mann_b3
_atom_type_scat_Cromer_Mann_b4
_atom_type_scat_Cromer_Mann_c
_atom_type_scat_source
_atom_type_scat_dispersion_source
C 0.00347 0.00161 2.31000 1.02000 1.58860 0.86500 20.84390 10.20750 0.56870 51.65120 0.21560 'International Tables Volume C Table 6.1.1.4 (pp. 500-502)' 'Henke, Gullikson and Davis, At. Data and Nucl. Data Tables, 1993, 54, 2'
Cl 0.14873 0.16029 11.46040 7.19640 6.25560 1.64550 0.01040 1.16620 18.51940 47.77840 -9.55740 'International Tables Volume C Table 6.1.1.4 (pp. 500-502)' 'Henke, Gullikson and Davis, At. Data and Nucl. Data Tables, 1993, 54, 2'
F 0.01794 0.01033 3.53920 2.64120 1.51700 1.02430 10.28250 4.29440 0.26150 26.14760 0.27760 'International Tables Volume C Table 6.1.1.4 (pp. 500-502)' 'Henke, Gullikson and Davis, At. Data and Nucl. Data Tables, 1993, 54, 2'
H 0.00000 0.00000 0.49300 0.32291 0.14019 0.04081 10.51090 26.12570 3.14236 57.79970 0.00304 'International Tables Volume C Table 6.1.1.4 (pp. 500-502)' 'Henke, Gullikson and Davis, At. Data and Nucl. Data Tables, 1993, 54, 2'
N 0.00653 0.00323 12.21260 3.13220 2.01250 1.16630 0.00570 9.89330 28.99750 0.58260 -11.52900 'International Tables Volume C Table 6.1.1.4 (pp. 500-502)' 'Henke, Gullikson and Davis, At. Data and Nucl. Data Tables, 1993, 54, 2'
O 0.01158 0.00611 3.04850 2.28680 1.54630 0.86700 13.27710 5.70110 0.32390 32.90890 0.25080 'International Tables Volume C Table 6.1.1.4 (pp. 500-502)' 'Henke, Gullikson and Davis, At. Data and Nucl. Data Tables, 1993, 54, 2'
S 0.12424 0.12443 6.90530 5.20340 1.43790 1.58630 1.46790 22.21510 0.25360 56.17200 0.86690 'International Tables Volume C Table 6.1.1.4 (pp. 500-502)' 'Henke, Gullikson and Davis, At. Data and Nucl. Data Tables, 1993, 54, 2'

loop_
_exptl_crystal_face_index_h
_exptl_crystal_face_index_k
_exptl_crystal_face_index_l
_exptl_crystal_face_perp_dist
13 -1 -16 0.1660
1 1 -72 0.0195
0 28 2 0.0226
-13 -2 0 0.1615
1 -28 -2 0.0573
13 4 0 0.1665
-1 -1 72 0.0060

loop_
_geom_angle_atom_site_label_1
_geom_angle_atom_site_label_2
_geom_angle_atom_site_label_3
_geom_angle
_geom_angle_site_symmetry_1
_geom_angle_site_symmetry_3
_geom_angle_publ_flag
F90 S87 F88 175.2(2) . . ?
F91 S87 F88 89.9(3) . . ?
F91 S87 F90 89.7(3) . . ?
F92 S87 F88 87.7(2) . . ?
F92 S87 F90 87.5(2) . . ?
F92 S87 F91 87.8(2) . . ?
F89 S87 F88 90.0(3) . . ?
F89 S87 F90 90.1(3) . . ?
F89 S87 F91 175.1(2) . . ?
F89 S87 F92 87.3(3) . . ?
C84 S87 F88 92.2(2) . . ?
C84 S87 F90 92.6(2) . . ?
C84 S87 F91 92.5(2) . . ?
C84 S87 F92 179.7(3) . . ?
C84 S87 F89 92.4(3) . . ?
F125 S124 F127 175.4(2) . . ?
F126 S124 F127 89.5(3) . . ?
F126 S124 F125 90.4(3) . . ?
F129 S124 F127 87.5(2) . . ?
F129 S124 F125 87.8(2) . . ?
F129 S124 F126 87.8(3) . . ?
F128 S124 F127 89.6(3) . . ?
F128 S124 F125 90.1(3) . . ?
F128 S124 F126 175.3(2) . . ?
F128 S124 F129 87.6(3) . . ?
C121 S124 F127 92.2(2) . . ?
C121 S124 F125 92.4(2) . . ?
C121 S124 F126 92.4(3) . . ?
C121 S124 F129 179.6(3) . . ?
C121 S124 F128 92.2(3) . . ?
F51 S50 F52 89.9(3) . . ?
F53 S50 F52 90.5(3) . . ?
F53 S50 F51 175.5(3) . . ?
F55 S50 F52 88.0(3) . . ?
F55 S50 F51 87.9(3) . . ?
F55 S50 F53 87.6(3) . . ?
F54 S50 F52 175.7(3) . . ?
F54 S50 F51 90.0(3) . . ?
F54 S50 F53 89.3(3) . . ?
F54 S50 F55 87.7(3) . . ?
C47 S50 F52 92.0(3) . . ?
C47 S50 F51 92.2(3) . . ?
C47 S50 F53 92.4(3) . . ?
C47 S50 F55 179.9(3) . . ?
C47 S50 F54 92.4(3) . . ?
F16 S13 F15 90.3(3) . . ?
F14 S13 F15 89.1(3) . . ?
F14 S13 F16 174.6(3) . . ?
F17 S13 F15 175.2(3) . . ?
F17 S13 F16 90.8(3) . . ?
F17 S13 F14 89.4(3) . . ?
F18 S13 F15 87.6(3) . . ?
F18 S13 F16 87.7(3) . . ?
F18 S13 F14 86.9(3) . . ?
F18 S13 F17 87.7(3) . . ?
C10 S13 F15 92.4(3) . . ?
C10 S13 F16 92.8(3) . . ?
C10 S13 F14 92.6(3) . . ?
C10 S13 F17 92.3(3) . . ?
C10 S13 F18 179.5(3) . . ?
C100 N102 H102 117.9(3) . . ?
C103 N102 H102 117.9(3) . . ?
C103 N102 C100 124.1(5) . . ?
C93 N75 C81 121.0(4) . . ?
C76 N75 C81 122.6(5) . . ?
C76 N75 C93 116.4(4) . . ?
C137 N139 H139 118.1(3) . . ?
C140 N139 H139 118.1(3) . . ?
C140 N139 C137 123.8(5) . . ?
C130 N112 C118 121.3(4) . . ?
C113 N112 C118 124.2(5) . . ?
C113 N112 C130 114.4(4) . . ?
C97 N96 C95 116.7(5) . . ?
C134 N135 C136 117.3(5) . . ?
C39 N38 C44 125.3(5) . . ?
C56 N38 C44 120.3(5) . . ?
C56 N38 C39 114.4(5) . . ?
C26 N28 H28 117.4(3) . . ?
C29 N28 H28 117.4(3) . . ?
C29 N28 C26 125.1(5) . . ?
C132 N133 C134 116.0(5) . . ?
C99 N98 C97 116.4(5) . . ?
C63 N65 H65 118.2(3) . . ?
C66 N65 H65 118.2(3) . . ?
C66 N65 C63 123.7(5) . . ?
C60 N59 C58 114.6(5) . . ?
C7 N1 C2 122.6(5) . . ?
C19 N1 C2 115.2(5) . . ?
C19 N1 C7 122.0(5) . . ?
N139 C137 O138 125.3(5) . . ?
C130 C137 O138 122.5(5) . . ?
C130 C137 N139 112.1(4) . . ?
C95 C94 C93 121.7(5) . . ?
C99 C94 C93 121.5(5) . . ?
C99 C94 C95 116.8(5) . . ?
C136 C131 C130 123.8(5) . . ?
C132 C131 C130 119.7(5) . . ?
C132 C131 C136 116.5(5) . . ?
C119 C118 N112 118.3(5) . . ?
C123 C118 N112 121.1(5) . . ?
C123 C118 C119 120.5(5) . . ?
C82 C81 N75 118.5(5) . . ?
C86 C81 N75 120.1(5) . . ?
C86 C81 C82 121.3(5) . . ?
N102 C100 O101 124.6(5) . . ?
C93 C100 O101 122.2(5) . . ?
C93 C100 N102 113.1(4) . . ?
C60 N61 C62 115.6(6) . . ?
C94 C93 N75 114.2(4) . . ?
C100 C93 N75 110.3(4) . . ?
C100 C93 C94 108.7(4) . . ?
H93 C93 N75 107.8(3) . . ?
H93 C93 C94 107.8(3) . . ?
H93 C93 C100 107.8(3) . . ?
C137 C130 N112 109.9(4) . . ?
C131 C130 N112 113.9(4) . . ?
C131 C130 C137 109.3(4) . . ?
H130 C130 N112 107.9(3) . . ?
H130 C130 C137 107.9(3) . . ?
H130 C130 C131 107.9(3) . . ?
C23 N24 C25 115.1(5) . . ?
C94 C95 N96 121.5(5) . . ?
H95 C95 N96 119.3(3) . . ?
H95 C95 C94 119.3(3) . . ?
C131 C136 N135 121.3(5) . . ?
H136 C136 N135 119.3(3) . . ?
H136 C136 C131 119.3(3) . . ?
H119 C119 C118 120.3(3) . . ?
C120 C119 C118 119.3(5) . . ?
C120 C119 H119 120.3(3) . . ?
C120 C121 S124 118.7(4) . . ?
C122 C121 S124 119.7(5) . . ?
C122 C121 C120 121.6(5) . . ?
C83 C84 S87 119.6(4) . . ?
C85 C84 S87 118.6(4) . . ?
C85 C84 C83 121.8(5) . . ?
N133 C134 N135 126.2(5) . . ?
H134 C134 N135 116.9(3) . . ?
H134 C134 N133 116.9(3) . . ?
C121 C120 C119 118.9(5) . . ?
H120 C120 C119 120.5(3) . . ?
H120 C120 C121 120.5(3) . . ?
H10a C103 N102 109.9(3) . . ?
H10b C103 N102 109.9(3) . . ?
H10b C103 H10a 108.3 . . ?
C104 C103 N102 109.1(5) . . ?
C104 C103 H10a 109.9(4) . . ?
C104 C103 H10b 109.9(4) . . ?
C23 N22 C21 115.5(6) . . ?
H83 C83 C84 120.1(3) . . ?
C82 C83 C84 119.9(5) . . ?
C82 C83 H83 120.1(4) . . ?
H14a C140 N139 109.9(3) . . ?
H14b C140 N139 109.9(3) . . ?
H14b C140 H14a 108.3 . . ?
C141 C140 N139 109.0(5) . . ?
C141 C140 H14a 109.9(5) . . ?
C141 C140 H14b 109.9(5) . . ?
H122 C122 C121 120.7(3) . . ?
C123 C122 C121 118.6(6) . . ?
C123 C122 H122 120.7(4) . . ?
N98 C97 N96 126.2(5) . . ?
H97 C97 N96 116.9(3) . . ?
H97 C97 N98 116.9(3) . . ?
C83 C82 C81 118.4(5) . . ?
H82 C82 C81 120.8(3) . . ?
H82 C82 C83 120.8(4) . . ?
C94 C99 N98 122.4(6) . . ?
H99 C99 N98 118.8(3) . . ?
H99 C99 C94 118.8(3) . . ?
H86 C86 C81 120.3(3) . . ?
C85 C86 C81 119.5(5) . . ?
C85 C86 H86 120.3(3) . . ?
C131 C132 N133 122.6(6) . . ?
H132 C132 N133 118.7(3) . . ?
H132 C132 C131 118.7(3) . . ?
N75 C76 O77 121.4(5) . . ?
C78 C76 O77 122.3(5) . . ?
C78 C76 N75 116.3(5) . . ?
F80 C78 Cl79 108.2(4) . . ?
C76 C78 Cl79 111.4(4) . . ?
C76 C78 F80 109.9(5) . . ?
H78 C78 Cl79 109.1(2) . . ?
H78 C78 F80 109.1(3) . . ?
H78 C78 C76 109.1(3) . . ?
C122 C123 C118 121.0(5) . . ?
H123 C123 C118 119.5(3) . . ?
H123 C123 C122 119.5(4) . . ?
N28 C26 O27 125.4(6) . . ?
C19 C26 O27 121.0(5) . . ?
C19 C26 N28 113.6(5) . . ?
N112 C113 O114 122.6(6) . . ?
C115 C113 O114 120.6(5) . . ?
C115 C113 N112 116.8(5) . . ?
N1 C2 O3 121.9(6) . . ?
C4 C2 O3 122.1(6) . . ?
C4 C2 N1 116.0(5) . . ?
C12 C7 N1 119.5(5) . . ?
C8 C7 N1 119.7(5) . . ?
C8 C7 C12 120.8(6) . . ?
C105 C106 H106 120.9(4) . . ?
C107 C106 H106 120.9(5) . . ?
C107 C106 C105 118.2(7) . . ?
C86 C85 C84 119.0(5) . . ?
H85 C85 C84 120.5(3) . . ?
H85 C85 C86 120.5(3) . . ?
N65 C63 O64 125.9(6) . . ?
C56 C63 O64 121.3(5) . . ?
C56 C63 N65 112.7(5) . . ?
C56 C57 C58 119.5(5) . . ?
C62 C57 C58 116.7(6) . . ?
C62 C57 C56 123.7(5) . . ?
C57 C58 N59 123.0(6) . . ?
H58 C58 N59 118.5(4) . . ?
H58 C58 C57 118.5(4) . . ?
C104 C105 C106 120.8(6) . . ?
C110 C105 C106 118.2(7) . . ?
C110 C105 C104 120.8(7) . . ?
C144 C143 H143 119.9(5) . . ?
C142 C143 H143 119.9(4) . . ?
C142 C143 C144 120.2(7) . . ?
C21 C20 C19 124.0(5) . . ?
C25 C20 C19 120.0(5) . . ?
C25 C20 C21 115.9(6) . . ?
C48 C47 S50 119.6(5) . . ?
C46 C47 S50 119.4(5) . . ?
C46 C47 C48 121.0(6) . . ?
C49 C44 N38 120.6(5) . . ?
C45 C44 N38 118.3(5) . . ?
C45 C44 C49 121.2(6) . . ?
H48 C48 C47 120.4(4) . . ?
C49 C48 C47 119.2(6) . . ?
C49 C48 H48 120.4(4) . . ?
C12 C11 H11 119.9(4) . . ?
C10 C11 H11 119.9(4) . . ?
C10 C11 C12 120.1(6) . . ?
C143 C144 F148 122.1(9) . . ?
C145 C144 F148 116.5(8) . . ?
C145 C144 C143 121.4(7) . . ?
N38 C39 O40 123.8(6) . . ?
C41 C39 O40 119.2(5) . . ?
C41 C39 N38 117.1(5) . . ?
H46 C46 C47 120.5(3) . . ?
C45 C46 C47 119.0(6) . . ?
C45 C46 H46 120.5(4) . . ?
C8 C9 H9 120.7(4) . . ?
C10 C9 H9 120.7(4) . . ?
C10 C9 C8 118.5(6) . . ?
C147 C142 C143 118.4(7) . . ?
C141 C142 C143 120.8(8) . . ?
C141 C142 C147 120.7(8) . . ?
C63 C56 N38 110.8(5) . . ?
C57 C56 N38 113.7(5) . . ?
C57 C56 C63 109.4(5) . . ?
H56 C56 N38 107.6(3) . . ?
H56 C56 C63 107.6(3) . . ?
H56 C56 C57 107.6(3) . . ?
C57 C62 N61 122.4(6) . . ?
H62 C62 N61 118.8(4) . . ?
H62 C62 C57 118.8(4) . . ?
C26 C19 N1 111.8(5) . . ?
C20 C19 N1 113.6(5) . . ?
C20 C19 C26 106.7(5) . . ?
H19 C19 N1 108.2(3) . . ?
H19 C19 C26 108.2(3) . . ?
H19 C19 C20 108.2(3) . . ?
F43 C41 Cl42 109.0(4) . . ?
C39 C41 Cl42 107.5(4) . . ?
C39 C41 F43 108.4(5) . . ?
H41 C41 Cl42 110.6(2) . . ?
H41 C41 F43 110.6(4) . . ?
H41 C41 C39 110.6(3) . . ?
H41a C41 Cl42 106.7(2) . . ?
H41a C41 F43 3.8(4) . . ?
H41a C41 C39 106.7(3) . . ?
H41a C41 H41 114.4 . . ?
F43B C41 Cl42 98(2) . . ?
F43B C41 F43 103(2) . . ?
F43B C41 C39 130(2) . . ?
F43B C41 H41 19(2) . . ?
F43B C41 H41a 107(2) . . ?
F6 C4 Cl5 107.7(5) . . ?
C2 C4 Cl5 111.2(5) . . ?
C2 C4 F6 107.9(5) . . ?
H4 C4 Cl5 110.0(2) . . ?
H4 C4 F6 110.0(4) . . ?
H4 C4 C2 110.0(4) . . ?
C71 C72 H72 119.5(5) . . ?
C73 C72 H72 119.5(5) . . ?
C73 C72 C71 121.0(7) . . ?
C20 C21 N22 123.5(6) . . ?
H21 C21 N22 118.2(4) . . ?
H21 C21 C20 118.2(4) . . ?
C48 C49 C44 119.7(6) . . ?
H49 C49 C44 120.1(4) . . ?
H49 C49 C48 120.1(4) . . ?
H66a C66 N65 110.1(3) . . ?
H66b C66 N65 110.1(3) . . ?
H66b C66 H66a 108.4 . . ?
C67 C66 N65 108.1(5) . . ?
C67 C66 H66a 110.1(5) . . ?
C67 C66 H66b 110.1(5) . . ?
C11 C12 C7 119.3(6) . . ?
H12 C12 C7 120.3(3) . . ?
H12 C12 C11 120.3(4) . . ?
C46 C45 C44 119.8(6) . . ?
H45 C45 C44 120.1(3) . . ?
H45 C45 C46 120.1(4) . . ?
C20 C25 N24 122.3(6) . . ?
H25 C25 N24 118.8(4) . . ?
H25 C25 C20 118.8(4) . . ?
C9 C8 C7 120.0(6) . . ?
H8 C8 C7 120.0(4) . . ?
H8 C8 C9 120.0(4) . . ?
C70 C69 H69 120.7(5) . . ?
C68 C69 H69 120.7(4) . . ?
C68 C69 C70 118.7(7) . . ?
N22 C23 N24 127.6(6) . . ?
H23 C23 N24 116.2(4) . . ?
H23 C23 N22 116.2(4) . . ?
N61 C60 N59 127.6(6) . . ?
H60 C60 N59 116.2(4) . . ?
H60 C60 N61 116.2(4) . . ?
H29a C29 N28 109.9(3) . . ?
H29b C29 N28 109.9(3) . . ?
H29b C29 H29a 108.3 . . ?
C30 C29 N28 108.8(5) . . ?
C30 C29 H29a 109.9(5) . . ?
C30 C29 H29b 109.9(5) . . ?
C11 C10 S13 119.5(5) . . ?
C9 C10 S13 119.3(5) . . ?
C9 C10 C11 121.2(6) . . ?
C106 C107 F111 118.3(9) . . ?
C108 C107 F111 116.8(8) . . ?
C108 C107 C106 124.9(9) . . ?
C69 C70 F74 119.5(8) . . ?
C71 C70 F74 118.0(8) . . ?
C71 C70 C69 122.5(7) . . ?
C105 C104 C103 114.1(5) . . ?
H10c C104 C103 108.7(4) . . ?
H10c C104 C105 108.7(4) . . ?
H10d C104 C103 108.7(4) . . ?
H10d C104 C105 108.7(4) . . ?
H10d C104 H10c 107.6 . . ?
C70 C71 C72 118.1(7) . . ?
H71 C71 C72 120.9(5) . . ?
H71 C71 C70 120.9(5) . . ?
C35 C34 H34 120.8(5) . . ?
C33 C34 H34 120.8(5) . . ?
C33 C34 C35 118.5(7) . . ?
C36 C31 C32 119.0(7) . . ?
C30 C31 C32 121.7(8) . . ?
C30 C31 C36 119.3(8) . . ?
H35 C35 C34 120.8(5) . . ?
C36 C35 C34 118.3(8) . . ?
C36 C35 H35 120.8(5) . . ?
H32 C32 C31 120.9(4) . . ?
C33 C32 C31 118.1(7) . . ?
C33 C32 H32 120.9(5) . . ?
F117 C115 Cl11 107.9(5) . . ?
C113 C115 Cl11 110.1(5) . . ?
C113 C115 F117 108.4(6) . . ?
H115 C115 Cl11 110.1(2) . . ?
H115 C115 F117 110.1(4) . . ?
H115 C115 C113 110.1(3) . . ?
H11a C115 Cl11 45.4(2) . . ?
H11a C115 F117 152.2(4) . . ?
H11a C115 C113 91.5(3) . . ?
H11a C115 H115 79.4 . . ?
Cl1 C115 Cl11 46.1(5) . . ?
Cl1 C115 F117 62.0(6) . . ?
Cl1 C115 C113 119.9(7) . . ?
Cl1 C115 H115 129.4(5) . . ?
Cl1 C115 H11a 91.5(6) . . ?
F1 C115 Cl11 107.3(16) . . ?
F1 C115 F117 90.5(16) . . ?
F1 C115 C113 129.7(15) . . ?
F1 C115 H115 22.9(15) . . ?
F1 C115 H11a 91.5(16) . . ?
F1 C115 Cl1 110.3(16) . . ?
C73 C68 C69 119.5(7) . . ?
C67 C68 C69 121.2(8) . . ?
C67 C68 C73 119.3(8) . . ?
H147 C147 C142 118.8(4) . . ?
C146 C147 C142 122.4(7) . . ?
C146 C147 H147 118.8(5) . . ?
C68 C73 C72 120.1(7) . . ?
H73 C73 C72 119.9(5) . . ?
H73 C73 C68 119.9(4) . . ?
H110 C110 C105 119.7(5) . . ?
C109 C110 C105 120.6(8) . . ?
C109 C110 H110 119.7(6) . . ?
H145 C145 C144 120.8(5) . . ?
C146 C145 C144 118.4(7) . . ?
C146 C145 H145 120.8(5) . . ?
C34 C33 F37 119.4(9) . . ?
C32 C33 F37 118.2(9) . . ?
C32 C33 C34 122.2(8) . . ?
C35 C36 C31 123.7(8) . . ?
H36 C36 C31 118.2(5) . . ?
H36 C36 C35 118.2(5) . . ?
H108 C108 C107 121.2(6) . . ?
C109 C108 C107 117.5(8) . . ?
C109 C108 H108 121.2(5) . . ?
C145 C146 C147 119.2(8) . . ?
H146 C146 C147 120.4(5) . . ?
H146 C146 C145 120.4(5) . . ?
C108 C109 C110 120.6(8) . . ?
H109 C109 C110 119.7(6) . . ?
H109 C109 C108 119.7(5) . . ?
C31 C30 C29 113.6(6) . . ?
H30a C30 C29 108.8(5) . . ?
H30a C30 C31 108.8(5) . . ?
H30b C30 C29 108.8(5) . . ?
H30b C30 C31 108.8(5) . . ?
H30b C30 H30a 107.7 . . ?
C142 C141 C140 115.7(6) . . ?
H14c C141 C140 108.3(5) . . ?
H14c C141 C142 108.3(6) . . ?
H14d C141 C140 108.3(5) . . ?
H14d C141 C142 108.3(5) . . ?
H14d C141 H14c 107.4 . . ?
C68 C67 C66 116.0(6) . . ?
H67a C67 C66 108.3(5) . . ?
H67a C67 C68 108.3(5) . . ?
H67b C67 C66 108.3(5) . . ?
H67b C67 C68 108.3(5) . . ?
H67b C67 H67a 107.4 . . ?

loop_
_geom_bond_atom_site_label_1
_geom_bond_atom_site_label_2
_geom_bond_distance
_geom_bond_site_symmetry_2
_geom_bond_publ_flag
S87 F88 1.570(4) . ?
S87 F90 1.577(4) . ?
S87 F91 1.563(5) . ?
S87 F92 1.579(4) . ?
S87 F89 1.583(5) . ?
S87 C84 1.803(6) . ?
Cl79 C78 1.750(6) . ?
S124 F127 1.577(4) . ?
S124 F125 1.568(4) . ?
S124 F126 1.583(5) . ?
S124 F129 1.584(4) . ?
S124 F128 1.592(5) . ?
S124 C121 1.791(6) . ?
S50 F52 1.573(5) . ?
S50 F51 1.574(5) . ?
S50 F53 1.574(5) . ?
S50 F55 1.573(4) . ?
S50 F54 1.571(5) . ?
S50 C47 1.792(6) . ?
S13 F15 1.586(5) . ?
S13 F16 1.563(5) . ?
S13 F14 1.583(5) . ?
S13 F17 1.569(5) . ?
S13 F18 1.584(4) . ?
S13 C10 1.796(6) . ?
Cl5 C4 1.744(7) . ?
Cl42 C41 1.743(7) . ?
Cl11 C115 1.736(7) . ?
F80 C78 1.367(7) . ?
O138 C137 1.223(6) . ?
O101 C100 1.224(6) . ?
F6 C4 1.363(8) . ?
O77 C76 1.221(7) . ?
O64 C63 1.231(7) . ?
O27 C26 1.244(7) . ?
N102 H102 0.8600 . ?
N102 C100 1.329(7) . ?
N102 C103 1.458(7) . ?
O114 C113 1.227(7) . ?
N75 C81 1.441(7) . ?
N75 C93 1.479(7) . ?
N75 C76 1.354(7) . ?
O40 C39 1.222(7) . ?
F43 C41 1.357(7) . ?
N139 H139 0.8600 . ?
N139 C137 1.326(7) . ?
N139 C140 1.465(7) . ?
N112 C118 1.427(7) . ?
N112 C130 1.477(7) . ?
N112 C113 1.354(7) . ?
N96 C95 1.334(7) . ?
N96 C97 1.334(8) . ?
F117 C115 1.357(7) . ?
O3 C2 1.212(8) . ?
N135 C136 1.336(7) . ?
N135 C134 1.330(8) . ?
N38 C44 1.438(7) . ?
N38 C39 1.338(8) . ?
N38 C56 1.472(7) . ?
N28 H28 0.8600 . ?
N28 C26 1.310(8) . ?
N28 C29 1.462(8) . ?
N133 C134 1.328(8) . ?
N133 C132 1.332(8) . ?
N98 C97 1.335(8) . ?
N98 C99 1.323(8) . ?
N65 H65 0.8600 . ?
N65 C63 1.331(7) . ?
N65 C66 1.450(7) . ?
N59 C58 1.340(8) . ?
N59 C60 1.331(8) . ?
N1 C2 1.355(8) . ?
N1 C7 1.422(8) . ?
N1 C19 1.481(8) . ?
C137 C130 1.537(7) . ?
C94 C93 1.493(7) . ?
C94 C95 1.392(7) . ?
C94 C99 1.384(7) . ?
C131 C130 1.495(7) . ?
C131 C136 1.385(8) . ?
C131 C132 1.391(7) . ?
C118 C119 1.394(7) . ?
C118 C123 1.371(8) . ?
C81 C82 1.388(8) . ?
C81 C86 1.386(8) . ?
C100 C93 1.528(7) . ?
F37 C33 1.318(10) . ?
N61 C62 1.331(8) . ?
N61 C60 1.335(8) . ?
C93 H93 0.9800 . ?
C130 H130 0.9800 . ?
N24 C25 1.342(8) . ?
N24 C23 1.330(9) . ?
C95 H95 0.9300 . ?
F74 C70 1.321(9) . ?
F148 C144 1.300(9) . ?
C136 H136 0.9300 . ?
C119 H119 0.9300 . ?
C119 C120 1.379(8) . ?
C121 C120 1.405(9) . ?
C121 C122 1.366(9) . ?
C84 C83 1.358(8) . ?
C84 C85 1.387(8) . ?
C134 H134 0.9300 . ?
C120 H120 0.9300 . ?
C103 H10a 0.9700 . ?
C103 H10b 0.9700 . ?
C103 C104 1.501(8) . ?
N22 C21 1.318(8) . ?
N22 C23 1.325(9) . ?
C83 H83 0.9300 . ?
C83 C82 1.391(8) . ?
C140 H14a 0.9700 . ?
C140 H14b 0.9700 . ?
C140 C141 1.482(9) . ?
C122 H122 0.9300 . ?
C122 C123 1.382(8) . ?
C97 H97 0.9300 . ?
C82 H82 0.9300 . ?
C99 H99 0.9300 . ?
C86 H86 0.9300 . ?
C86 C85 1.372(7) . ?
C132 H132 0.9300 . ?
C76 C78 1.514(8) . ?
C78 H78 0.9800 . ?
C123 H123 0.9300 . ?
F111 C107 1.318(11) . ?
C26 C19 1.536(8) . ?
C113 C115 1.503(9) . ?
C2 C4 1.523(9) . ?
C7 C12 1.369(8) . ?
C7 C8 1.390(8) . ?
C106 H106 0.9300 . ?
C106 C105 1.393(10) . ?
C106 C107 1.360(10) . ?
C85 H85 0.9300 . ?
C63 C56 1.540(8) . ?
C57 C58 1.375(8) . ?
C57 C56 1.513(8) . ?
C57 C62 1.376(8) . ?
C58 H58 0.9300 . ?
C105 C104 1.504(9) . ?
C105 C110 1.370(10) . ?
C143 H143 0.9300 . ?
C143 C144 1.346(11) . ?
C143 C142 1.380(10) . ?
C20 C19 1.508(8) . ?
C20 C21 1.375(8) . ?
C20 C25 1.385(8) . ?
C47 C48 1.386(9) . ?
C47 C46 1.384(8) . ?
C44 C49 1.374(9) . ?
C44 C45 1.371(8) . ?
C48 H48 0.9300 . ?
C48 C49 1.378(9) . ?
C11 H11 0.9300 . ?
C11 C12 1.374(9) . ?
C11 C10 1.378(8) . ?
C144 C145 1.374(12) . ?
C39 C41 1.533(9) . ?
C46 H46 0.9300 . ?
C46 C45 1.384(8) . ?
C9 H9 0.9300 . ?
C9 C8 1.382(8) . ?
C9 C10 1.381(9) . ?
C142 C147 1.338(11) . ?
C142 C141 1.506(10) . ?
C56 H56 0.9800 . ?
C62 H62 0.9300 . ?
C19 H19 0.9800 . ?
C41 H41 0.9800 . ?
C41 H41a 0.9800 . ?
C41 F43B 1.24(3) . ?
C4 H4 0.9800 . ?
C72 H72 0.9300 . ?
C72 C71 1.347(12) . ?
C72 C73 1.396(11) . ?
C21 H21 0.9300 . ?
C49 H49 0.9300 . ?
C66 H66a 0.9700 . ?
C66 H66b 0.9700 . ?
C66 C67 1.506(9) . ?
C12 H12 0.9300 . ?
C45 H45 0.9300 . ?
C25 H25 0.9300 . ?
C8 H8 0.9300 . ?
C69 H69 0.9300 . ?
C69 C70 1.392(11) . ?
C69 C68 1.366(11) . ?
C23 H23 0.9300 . ?
C60 H60 0.9300 . ?
C29 H29a 0.9700 . ?
C29 H29b 0.9700 . ?
C29 C30 1.494(10) . ?
C107 C108 1.318(15) . ?
C70 C71 1.351(12) . ?
C104 H10c 0.9700 . ?
C104 H10d 0.9700 . ?
C71 H71 0.9300 . ?
C34 H34 0.9300 . ?
C34 C35 1.391(13) . ?
C34 C33 1.382(13) . ?
C31 C32 1.356(11) . ?
C31 C36 1.388(11) . ?
C31 C30 1.514(10) . ?
C35 H35 0.9300 . ?
C35 C36 1.339(12) . ?
C32 H32 0.9300 . ?
C32 C33 1.393(12) . ?
C115 H115 0.9800 . ?
C115 H11a 0.9800 . ?
C115 Cl1 1.842(14) . ?
C115 F1 1.23(2) . ?
C68 C73 1.359(11) . ?
C68 C67 1.506(10) . ?
C147 H147 0.9300 . ?
C147 C146 1.370(12) . ?
C73 H73 0.9300 . ?
C110 H110 0.9300 . ?
C110 C109 1.379(12) . ?
C145 H145 0.9300 . ?
C145 C146 1.371(13) . ?
C36 H36 0.9300 . ?
C108 H108 0.9300 . ?
C108 C109 1.373(15) . ?
C146 H146 0.9300 . ?
C109 H109 0.9300 . ?
C30 H30a 0.9700 . ?
C30 H30b 0.9700 . ?
C141 H14c 0.9700 . ?
C141 H14d 0.9700 . ?
C67 H67a 0.9700 . ?
C67 H67b 0.9700 . ?

loop_
_geom_torsion_atom_site_label_1
_geom_torsion_atom_site_label_2
_geom_torsion_atom_site_label_3
_geom_torsion_atom_site_label_4
_geom_torsion
_geom_torsion_site_symmetry_1
_geom_torsion_site_symmetry_2
_geom_torsion_site_symmetry_3
_geom_torsion_site_symmetry_4
_geom_torsion_publ_flag
S87 C84 C83 C82 178.3(5) . . . . ?
S87 C84 C85 C86 -180.0(5) . . . . ?
Cl79 C78 C76 O77 -2.2(5) . . . . ?
Cl79 C78 C76 N75 -179.1(4) . . . . ?
S124 C121 C120 C119 178.5(5) . . . . ?
S124 C121 C122 C123 -176.8(5) . . . . ?
S50 C47 C48 C49 179.8(5) . . . . ?
S50 C47 C46 C45 179.8(5) . . . . ?
S13 C10 C11 C12 176.3(5) . . . . ?
S13 C10 C9 C8 -179.0(5) . . . . ?
Cl5 C4 C2 O3 -2.3(6) . . . . ?
Cl5 C4 C2 N1 -178.4(4) . . . . ?
Cl42 C41 C39 O40 87.5(5) . . . . ?
Cl42 C41 C39 N38 -92.1(4) . . . . ?
Cl11 C115 C113 O114 87.4(5) . . . . ?
Cl11 C115 C113 N112 -92.7(5) . . . . ?
F80 C78 C76 O77 117.7(5) . . . . ?
F80 C78 C76 N75 -59.3(5) . . . . ?
O138 C137 N139 C140 -1.2(7) . . . . ?
O138 C137 C130 N112 -30.9(6) . . . . ?
O138 C137 C130 C131 94.8(6) . . . . ?
O101 C100 N102 C103 1.3(7) . . . . ?
O101 C100 C93 N75 30.3(6) . . . . ?
O101 C100 C93 C94 -95.6(5) . . . . ?
F6 C4 C2 O3 115.7(6) . . . . ?
F6 C4 C2 N1 -60.4(6) . . . . ?
O77 C76 N75 C81 177.4(6) . . . . ?
O77 C76 N75 C93 -2.3(7) . . . . ?
O64 C63 N65 C66 -2.0(8) . . . . ?
O64 C63 C56 N38 -30.1(6) . . . . ?
O64 C63 C56 C57 95.9(6) . . . . ?
O27 C26 N28 C29 3.7(8) . . . . ?
O27 C26 C19 N1 28.1(6) . . . . ?
O27 C26 C19 C20 -96.7(6) . . . . ?
N102 C100 C93 N75 -153.6(4) . . . . ?
N102 C100 C93 C94 80.5(5) . . . . ?
N102 C103 C104 C105 166.3(5) . . . . ?
O114 C113 N112 C118 -180.0(6) . . . . ?
O114 C113 N112 C130 2.4(7) . . . . ?
O114 C113 C115 F117 -30.4(7) . . . . ?
O114 C113 C115 Cl1 37.3(9) . . . . ?
O114 C113 C115 F1 -137(2) . . . . ?
N75 C81 C82 C83 -177.5(5) . . . . ?
N75 C81 C86 C85 175.8(5) . . . . ?
N75 C93 C94 C95 -70.2(5) . . . . ?
N75 C93 C94 C99 112.5(5) . . . . ?
O40 C39 N38 C44 178.6(6) . . . . ?
O40 C39 N38 C56 0.8(7) . . . . ?
O40 C39 C41 F43 -30.3(6) . . . . ?
O40 C39 C41 F43B -156(3) . . . . ?
F43 C41 C39 N38 150.2(5) . . . . ?
N139 C137 C130 N112 152.3(4) . . . . ?
N139 C137 C130 C131 -82.0(5) . . . . ?
N139 C140 C141 C142 -172.7(6) . . . . ?
N112 C118 C119 C120 -175.4(5) . . . . ?
N112 C118 C123 C122 177.2(5) . . . . ?
N112 C130 C131 C136 72.6(5) . . . . ?
N112 C130 C131 C132 -109.5(5) . . . . ?
N112 C113 C115 F117 149.5(6) . . . . ?
N112 C113 C115 Cl1 -142.8(7) . . . . ?
N112 C113 C115 F1 43(2) . . . . ?
N96 C95 C94 C93 -176.8(5) . . . . ?
N96 C95 C94 C99 0.6(7) . . . . ?
N96 C97 N98 C99 -0.2(8) . . . . ?
O3 C2 N1 C7 171.1(6) . . . . ?
O3 C2 N1 C19 -4.8(7) . . . . ?
N135 C136 C131 C130 178.6(5) . . . . ?
N135 C136 C131 C132 0.6(7) . . . . ?
N135 C134 N133 C132 0.1(8) . . . . ?
N38 C44 C49 C48 176.5(6) . . . . ?
N38 C44 C45 C46 -176.9(5) . . . . ?
N38 C39 C41 F43B 24(3) . . . . ?
N38 C56 C63 N65 151.8(5) . . . . ?
N38 C56 C57 C58 -108.2(5) . . . . ?
N38 C56 C57 C62 72.8(6) . . . . ?
N28 C26 C19 N1 -154.1(5) . . . . ?
N28 C26 C19 C20 81.1(5) . . . . ?
N28 C29 C30 C31 169.6(6) . . . . ?
N133 C132 C131 C130 -176.8(6) . . . . ?
N133 C132 C131 C136 1.3(7) . . . . ?
N98 C99 C94 C93 174.9(5) . . . . ?
N98 C99 C94 C95 -2.5(7) . . . . ?
N65 C63 C56 C57 -82.1(6) . . . . ?
N65 C66 C67 C68 -174.2(6) . . . . ?
N59 C58 C57 C56 -177.5(6) . . . . ?
N59 C58 C57 C62 1.5(8) . . . . ?
N59 C60 N61 C62 1.1(9) . . . . ?
N1 C7 C12 C11 -178.5(6) . . . . ?
N1 C7 C8 C9 175.8(6) . . . . ?
N1 C19 C20 C21 -71.9(6) . . . . ?
N1 C19 C20 C25 111.7(5) . . . . ?
C137 C130 C131 C136 -50.8(5) . . . . ?
C137 C130 C131 C132 127.2(5) . . . . ?
C118 C119 C120 C121 -1.0(6) . . . . ?
C118 C123 C122 C121 -2.6(7) . . . . ?
C81 C82 C83 C84 1.8(7) . . . . ?
C81 C86 C85 C84 1.4(7) . . . . ?
F37 C33 C34 C35 -179.5(7) . . . . ?
F37 C33 C32 C31 179.9(7) . . . . ?
N61 C62 C57 C58 1.1(8) . . . . ?
N61 C62 C57 C56 -179.9(6) . . . . ?
N24 C25 C20 C19 175.8(6) . . . . ?
N24 C25 C20 C21 -0.9(8) . . . . ?
N24 C23 N22 C21 -1.5(9) . . . . ?
F74 C70 C69 C68 -179.5(7) . . . . ?
F74 C70 C71 C72 -178.9(7) . . . . ?
F148 C144 C143 C142 -179.4(7) . . . . ?
F148 C144 C145 C146 -179.1(7) . . . . ?
C119 C120 C121 C122 -1.4(7) . . . . ?
C103 C104 C105 C106 -69.2(7) . . . . ?
C103 C104 C105 C110 115.4(6) . . . . ?
N22 C21 C20 C19 -175.9(6) . . . . ?
N22 C21 C20 C25 0.6(8) . . . . ?
C140 C141 C142 C143 87.2(9) . . . . ?
C140 C141 C142 C147 -95.1(10) . . . . ?
F111 C107 C106 C105 178.1(6) . . . . ?
F111 C107 C108 C109 -177.5(7) . . . . ?
C26 C19 C20 C21 51.8(6) . . . . ?
C26 C19 C20 C25 -124.6(5) . . . . ?
C7 C12 C11 C10 2.4(7) . . . . ?
C7 C8 C9 C10 2.9(7) . . . . ?
C106 C105 C110 C109 1.2(8) . . . . ?
C106 C107 C108 C109 0.2(9) . . . . ?
C63 C56 C57 C58 127.4(5) . . . . ?
C63 C56 C57 C62 -51.6(6) . . . . ?
C105 C110 C109 C108 -0.6(9) . . . . ?
C143 C144 C145 C146 -0.1(8) . . . . ?
C143 C142 C147 C146 1.7(8) . . . . ?
C47 C48 C49 C44 2.2(7) . . . . ?
C47 C46 C45 C44 -1.4(7) . . . . ?
C11 C10 C9 C8 -0.5(8) . . . . ?
C144 C145 C146 C147 -0.6(8) . . . . ?
C142 C147 C146 C145 -0.2(9) . . . . ?
C72 C71 C70 C69 -0.1(9) . . . . ?
C72 C73 C68 C69 3.8(8) . . . . ?
C72 C73 C68 C67 -174.7(7) . . . . ?
C66 C67 C68 C69 83.5(9) . . . . ?
C66 C67 C68 C73 -98.0(9) . . . . ?
C29 C30 C31 C32 -70.2(9) . . . . ?
C29 C30 C31 C36 112.5(8) . . . . ?
C107 C108 C109 C110 -0.1(9) . . . . ?
C34 C35 C36 C31 0.1(9) . . . . ?
C34 C33 C32 C31 -3.6(9) . . . . ?

loop_
_restr_equal_distance_atom_site_label_1
_restr_equal_distance_atom_site_label_2
_restr_equal_distance_site_symmetry_2
_restr_equal_distance_class_id
Cl11 C113 1 4
Cl11 C115 1 6
F43 C41 1 2
F117 C115 1 1
C113 F117 1 3
C113 Cl1 1 4
C41 F43B 1 2
C115 F117 1 5
C115 Cl1 1 6
C115 F1 1 1
F1 C113 1 3
F1 C115 1 5

loop_
_restr_equal_distance_class_class_id
_restr_equal_distance_class_target_weight_param
_restr_equal_distance_class_average
_restr_equal_distance_class_esd
_restr_equal_distance_class_diff_max
1 0.0200 1.2950 0.0616 0.0616
2 0.0200 1.2998 0.0569 0.0569
3 0.0200 2.4001 0.0792 0.0792
4 0.0200 2.7787 0.1212 0.1212
5 0.0200 1.2950 0.0616 0.0616
6 0.0200 1.7892 0.0532 0.0532

loop_
_exptl_oxdiff_crystal_face_indexfrac_h
_exptl_oxdiff_crystal_face_indexfrac_k
_exptl_oxdiff_crystal_face_indexfrac_l
_exptl_oxdiff_crystal_face_x
_exptl_oxdiff_crystal_face_y
_exptl_oxdiff_crystal_face_z
13.1073 -0.9407 -16.1531 0.2164 0.0151 0.9762
0.7343 0.9176 -71.5708 0.9976 0.0698 -0.0000
-0.3602 27.5587 2.2694 -0.0696 0.9954 -0.0665
-13.2395 -1.9093 0.3898 0.0078 -0.1112 -0.9938
0.8682 -27.5129 -2.2866 0.0694 -0.9921 0.1047
13.1233 4.0639 -0.2087 -0.0132 0.1887 0.9819
-0.7343 -0.9176 71.5708 -0.9976 -0.0698 0.0000

loop_
_restr_rigu_atom_site_label_1
_restr_rigu_atom_site_label_2
_restr_rigu_target_weight_param
_restr_rigu_u13_diff
_restr_rigu_u23_diff
_restr_rigu_u33_diff
Cl42 F43 0.004000 0.028580 0.008093 0.007454
Cl42 C41 0.004000 0.000195 0.004837 0.002137
Cl42 C41 0.004000 0.000195 0.004837 0.002137
Cl42 F43B 0.004000 0.002783 0.005416 0.002298
Cl11 F117 0.004000 0.022642 0.031259 -0.000800
Cl11 C115 0.004000 -0.004685 0.004725 -0.015650
F43 C41 0.004000 -0.001960 -0.003369 0.000259
F117 C115 0.004000 -0.003561 0.004467 -0.006578
C41 F43B 0.004000 0.002049 -0.000432 -0.001874
C115 Cl1 0.004000 0.000719 -0.003914 -0.000462
C115 F1 0.004000 -0.000372 0.001616 0.000235
Cl1 F1 0.004000 0.007620 0.005082 0.003000
